data_7003854
loop_
_publ_author_name
'Findlater, Michael'
'Hill, Nicholas J.'
'Cowley, Alan H.'

_publ_section_title
;
 Synthesis and structure of two new (guanidinate)boron dichlorides and
 their attempted conversion to boron(i) derivatives
;
_journal_issue 33
_journal_name_full 'Dalton Transactions'
_journal_page_first 4419
_journal_page_last 4423
_journal_paper_doi 10.1039/b800625c
_journal_year 2008
_chemical_formula_moiety 'C25 H34 N2 S1'
_chemical_formula_sum 'C25 H34 N2 S'
_chemical_formula_weight 394.6
_space_group_IT_number 15
_symmetry_cell_setting monoclinic
_symmetry_space_group_name_Hall '-C 2yc'
_symmetry_space_group_name_H-M 'C 1 2/c 1'
_atom_sites_solution_hydrogens geom
_atom_sites_solution_primary direct
_atom_sites_solution_secondary difmap
_cell_angle_alpha 90
_cell_angle_beta 122.823(5)
_cell_angle_gamma 90
_cell_formula_units_Z 8
_cell_length_a 25.444(5)
_cell_length_b 14.858(5)
_cell_length_c 18.332(5)
_cell_measurement_reflns_used 11537
_cell_measurement_temperature 153(2)
_cell_measurement_theta_max 26.99
_cell_measurement_theta_min 2.39
_cell_volume 5824(3)
_computing_cell_refinement Denzo
_computing_data_collection 'Nonius Collect'
_computing_data_reduction Scalepack
_computing_molecular_graphics 'SHELXL-97 (Sheldrick, 1997)'
_computing_publication_material 'SHELXL-97 (Sheldrick, 1997)'
_computing_structure_refinement 'SHELXL-97 (Sheldrick, 1997)'
_computing_structure_solution 'SHELXL-97 (Sheldrick, 1997)'
_diffrn_ambient_temperature 153(2)
_diffrn_measured_fraction_theta_full 0.997
_diffrn_measured_fraction_theta_max 0.997
_diffrn_measurement_device_type 'Nonius Kappa CCD'
_diffrn_measurement_method \w-scan
_diffrn_radiation_monochromator graphite
_diffrn_radiation_source 'fine-focus sealed tube'
_diffrn_radiation_type MoK\a
_diffrn_radiation_wavelength 0.71069
_diffrn_reflns_av_R_equivalents 0.0352
_diffrn_reflns_av_sigmaI/netI 0.0720
_diffrn_reflns_limit_h_max 33
_diffrn_reflns_limit_h_min -33
_diffrn_reflns_limit_k_max 16
_diffrn_reflns_limit_k_min -19
_diffrn_reflns_limit_l_max 23
_diffrn_reflns_limit_l_min -23
_diffrn_reflns_number 11539
_diffrn_reflns_theta_full 27.49
_diffrn_reflns_theta_max 27.49
_diffrn_reflns_theta_min 1.67
_exptl_absorpt_coefficient_mu 0.121
_exptl_absorpt_correction_type none
_exptl_crystal_colour colorless
_exptl_crystal_density_diffrn 0.900
_exptl_crystal_density_method 'not measured'
_exptl_crystal_description block
_exptl_crystal_F_000 1712
_exptl_crystal_size_max 0.30
_exptl_crystal_size_mid 0.30
_exptl_crystal_size_min 0.25
_refine_diff_density_max 0.469
_refine_diff_density_min -0.305
_refine_diff_density_rms 0.075
_refine_ls_extinction_method none
_refine_ls_goodness_of_fit_ref 0.987
_refine_ls_hydrogen_treatment constr
_refine_ls_matrix_type full
_refine_ls_number_parameters 261
_refine_ls_number_reflns 6671
_refine_ls_number_restraints 0
_refine_ls_restrained_S_all 0.987
_refine_ls_R_factor_all 0.1061
_refine_ls_R_factor_gt 0.0735
_refine_ls_shift/su_max 0.000
_refine_ls_shift/su_mean 0.000
_refine_ls_structure_factor_coef Fsqd
_refine_ls_weighting_details 'calc w=1/[\s^2^(Fo^2^)+(0.1522P)^2^+0.9429P] where P=(Fo^2^+2Fc^2^)/3'
_refine_ls_weighting_scheme calc
_refine_ls_wR_factor_gt 0.2171
_refine_ls_wR_factor_ref 0.2374
_reflns_number_gt 4104
_reflns_number_total 6671
_reflns_threshold_expression >2sigma(I)
_cod_data_source_file b800625c.txt
_cod_data_source_block 1
_cod_original_sg_symbol_Hall -C2yc
_cod_original_sg_symbol_H-M C2/c
_cod_original_formula_sum 'C25 H34 N2 S1'
_cod_database_code 7003854

loop_
_symmetry_equiv_pos_as_xyz
'x, y, z'
'-x, y, -z+1/2'
'x+1/2, y+1/2, z'
'-x+1/2, y+1/2, -z+1/2'
'-x, -y, -z'
'x, -y, z-1/2'
'-x+1/2, -y+1/2, -z'
'x+1/2, -y+1/2, z-1/2'

loop_
_atom_site_label
_atom_site_type_symbol
_atom_site_fract_x
_atom_site_fract_y
_atom_site_fract_z
_atom_site_U_iso_or_equiv
_atom_site_adp_type
_atom_site_occupancy
_atom_site_symmetry_multiplicity
_atom_site_calc_flag
_atom_site_refinement_flags
_atom_site_disorder_assembly
_atom_site_disorder_group
C1 C 0.89130(11) 0.07246(14) 0.65988(14) 0.0282(5) Uani 1 1 d . . .
C2 C 0.90934(11) 0.10819(16) 0.54315(14) 0.0326(5) Uani 1 1 d . . .
C3 C 0.89048(12) 0.04429(18) 0.47770(17) 0.0413(6) Uani 1 1 d . . .
C4 C 0.87636(14) 0.0750(2) 0.39696(17) 0.0522(8) Uani 1 1 d . . .
H4 H 0.8628 0.0331 0.3510 0.063 Uiso 1 1 calc R . .
C5 C 0.88152(15) 0.1642(2) 0.38231(18) 0.0573(8) Uani 1 1 d . . .
H5 H 0.8724 0.1827 0.3270 0.069 Uiso 1 1 calc R . .
C6 C 0.90010(14) 0.2284(2) 0.44829(17) 0.0499(7) Uani 1 1 d . . .
H6 H 0.9032 0.2901 0.4375 0.060 Uiso 1 1 calc R . .
C7 C 0.91400(12) 0.20086(17) 0.53011(15) 0.0365(6) Uani 1 1 d . . .
C8 C 0.88877(14) -0.0553(2) 0.49468(19) 0.0501(7) Uani 1 1 d . . .
H8 H 0.8900 -0.0613 0.5499 0.060 Uiso 1 1 calc R . .
C9 C 0.8280(2) -0.1008(3) 0.4215(3) 0.0841(12) Uani 1 1 d . . .
H9A H 0.7917 -0.0687 0.4138 0.126 Uiso 1 1 calc R . .
H9B H 0.8270 -0.1635 0.4373 0.126 Uiso 1 1 calc R . .
H9C H 0.8269 -0.0991 0.3673 0.126 Uiso 1 1 calc R . .
C10 C 0.94731(19) -0.1005(2) 0.5081(3) 0.0746(10) Uani 1 1 d . . .
H10A H 0.9473 -0.0956 0.4547 0.112 Uiso 1 1 calc R . .
H10B H 0.9477 -0.1641 0.5224 0.112 Uiso 1 1 calc R . .
H10C H 0.9846 -0.0707 0.5557 0.112 Uiso 1 1 calc R . .
C11 C 0.93577(13) 0.26813(17) 0.60226(17) 0.0423(6) Uani 1 1 d . . .
H11 H 0.9273 0.2424 0.6453 0.051 Uiso 1 1 calc R . .
C12 C 1.00577(15) 0.2827(2) 0.6483(2) 0.0548(8) Uani 1 1 d . . .
H12A H 1.0278 0.2282 0.6805 0.082 Uiso 1 1 calc R . .
H12B H 1.0183 0.3333 0.6887 0.082 Uiso 1 1 calc R . .
H12C H 1.0164 0.2960 0.6054 0.082 Uiso 1 1 calc R . .
C13 C 0.90050(16) 0.3580(2) 0.5700(2) 0.0596(8) Uani 1 1 d . . .
H13A H 0.9136 0.3897 0.5356 0.089 Uiso 1 1 calc R . .
H13B H 0.9100 0.3951 0.6199 0.089 Uiso 1 1 calc R . .
H13C H 0.8554 0.3464 0.5340 0.089 Uiso 1 1 calc R . .
C14 C 0.78464(11) 0.09000(15) 0.62761(15) 0.0324(5) Uani 1 1 d . . .
C15 C 0.74954(13) 0.01202(17) 0.60719(18) 0.0417(6) Uani 1 1 d . . .
C16 C 0.70614(13) 0.0055(2) 0.6310(2) 0.0496(7) Uani 1 1 d . . .
H16 H 0.6816 -0.0474 0.6175 0.060 Uiso 1 1 calc R . .
C17 C 0.69864(13) 0.07646(19) 0.67443(19) 0.0468(7) Uani 1 1 d . . .
H17 H 0.6694 0.0715 0.6912 0.056 Uiso 1 1 calc R . .
C18 C 0.73375(12) 0.15400(19) 0.69314(16) 0.0429(6) Uani 1 1 d . . .
H18 H 0.7280 0.2021 0.7223 0.051 Uiso 1 1 calc R . .
C19 C 0.77734(11) 0.16282(16) 0.66996(15) 0.0342(5) Uani 1 1 d . . .
C20 C 0.75585(14) -0.06647(18) 0.5599(2) 0.0495(7) Uani 1 1 d . . .
H20 H 0.7908 -0.0517 0.5520 0.059 Uiso 1 1 calc R . .
C21 C 0.7733(2) -0.1527(2) 0.6112(3) 0.0825(12) Uani 1 1 d . . .
H21A H 0.8080 -0.1413 0.6710 0.124 Uiso 1 1 calc R . .
H21B H 0.7861 -0.1976 0.5846 0.124 Uiso 1 1 calc R . .
H21C H 0.7372 -0.1753 0.6114 0.124 Uiso 1 1 calc R . .
C22 C 0.6974(2) -0.0795(3) 0.4696(2) 0.0775(11) Uani 1 1 d . . .
H22A H 0.7054 -0.1255 0.4385 0.116 Uiso 1 1 calc R . .
H22B H 0.6866 -0.0226 0.4376 0.116 Uiso 1 1 calc R . .
H22C H 0.6627 -0.0988 0.4747 0.116 Uiso 1 1 calc R . .
C23 C 0.81252(13) 0.25137(16) 0.68739(16) 0.0388(6) Uani 1 1 d . . .
H23 H 0.8515 0.2380 0.6886 0.047 Uiso 1 1 calc R . .
C24 C 0.77507(17) 0.3170(2) 0.6150(2) 0.0598(8) Uani 1 1 d . . .
H24A H 0.7664 0.2912 0.5603 0.090 Uiso 1 1 calc R . .
H24B H 0.7988 0.3730 0.6271 0.090 Uiso 1 1 calc R . .
H24C H 0.7356 0.3298 0.6103 0.090 Uiso 1 1 calc R . .
C25 C 0.83248(18) 0.2945(2) 0.7742(2) 0.0641(9) Uani 1 1 d . . .
H25A H 0.7953 0.3126 0.7738 0.096 Uiso 1 1 calc R . .
H25B H 0.8583 0.3476 0.7836 0.096 Uiso 1 1 calc R . .
H25C H 0.8567 0.2511 0.8211 0.096 Uiso 1 1 calc R . .
N1 N 0.92892(9) 0.07888(13) 0.62936(12) 0.0317(5) Uani 1 1 d . . .
N2 N 0.83081(9) 0.09690(12) 0.60499(12) 0.0301(4) Uani 1 1 d . . .
S1 S 0.91888(3) 0.03596(4) 0.76134(4) 0.0368(2) Uani 1 1 d . . .

loop_
_atom_site_aniso_label
_atom_site_aniso_U_11
_atom_site_aniso_U_22
_atom_site_aniso_U_33
_atom_site_aniso_U_23
_atom_site_aniso_U_13
_atom_site_aniso_U_12
C1 0.0256(12) 0.0302(11) 0.0250(11) -0.0008(8) 0.0112(10) -0.0022(9)
C2 0.0259(12) 0.0480(14) 0.0237(11) 0.0016(9) 0.0133(10) 0.0038(10)
C3 0.0322(14) 0.0589(16) 0.0335(13) -0.0063(11) 0.0181(12) 0.0082(11)
C4 0.0429(16) 0.082(2) 0.0270(13) -0.0054(13) 0.0161(12) 0.0186(15)
C5 0.0511(18) 0.097(2) 0.0267(13) 0.0141(14) 0.0230(13) 0.0243(17)
C6 0.0469(17) 0.0693(18) 0.0364(15) 0.0157(13) 0.0244(14) 0.0152(14)
C7 0.0307(13) 0.0522(14) 0.0292(12) 0.0026(10) 0.0179(11) 0.0025(11)
C8 0.0439(17) 0.0607(17) 0.0425(15) -0.0171(13) 0.0213(14) -0.0023(13)
C9 0.077(3) 0.089(2) 0.069(2) -0.039(2) 0.028(2) -0.026(2)
C10 0.073(3) 0.0596(19) 0.099(3) -0.0064(18) 0.052(2) 0.0114(17)
C11 0.0488(17) 0.0455(14) 0.0355(13) 0.0034(11) 0.0246(13) 0.0002(12)
C12 0.0439(17) 0.0588(17) 0.0487(17) 0.0019(13) 0.0167(14) 0.0022(13)
C13 0.056(2) 0.0524(16) 0.066(2) 0.0013(14) 0.0296(17) 0.0041(14)
C14 0.0248(12) 0.0411(13) 0.0293(12) 0.0102(9) 0.0134(10) 0.0054(10)
C15 0.0348(14) 0.0452(14) 0.0433(14) 0.0094(11) 0.0200(12) 0.0038(11)
C16 0.0374(15) 0.0534(16) 0.0622(19) 0.0140(14) 0.0298(15) -0.0017(13)
C17 0.0391(16) 0.0546(16) 0.0557(17) 0.0151(13) 0.0316(14) 0.0073(13)
C18 0.0372(15) 0.0552(16) 0.0395(14) 0.0064(11) 0.0229(13) 0.0072(12)
C19 0.0256(12) 0.0440(13) 0.0284(12) 0.0068(10) 0.0116(10) 0.0045(10)
C20 0.0426(16) 0.0477(15) 0.0596(18) -0.0080(13) 0.0287(15) -0.0100(13)
C21 0.100(3) 0.0527(19) 0.074(2) 0.0025(17) 0.033(2) 0.0124(19)
C22 0.078(3) 0.072(2) 0.055(2) -0.0037(17) 0.0176(19) 0.0052(19)
C23 0.0368(14) 0.0395(13) 0.0422(14) -0.0026(10) 0.0228(12) 0.0008(11)
C24 0.062(2) 0.0531(16) 0.0582(18) 0.0109(14) 0.0287(17) -0.0006(15)
C25 0.074(2) 0.070(2) 0.059(2) -0.0193(16) 0.0420(19) -0.0200(17)
N1 0.0272(11) 0.0425(11) 0.0235(10) 0.0000(8) 0.0126(9) 0.0011(8)
N2 0.0242(10) 0.0358(10) 0.0274(9) 0.0010(7) 0.0122(8) 0.0011(8)
S1 0.0296(3) 0.0494(4) 0.0275(3) 0.0094(2) 0.0129(3) 0.0011(3)

loop_
_atom_type_symbol
_atom_type_description
_atom_type_scat_dispersion_real
_atom_type_scat_dispersion_imag
_atom_type_scat_source
C C 0.0033 0.0016 'International Tables Vol C Tables 4.2.6.8 and 6.1.1.4'
H H 0.0000 0.0000 'International Tables Vol C Tables 4.2.6.8 and 6.1.1.4'
N N 0.0061 0.0033 'International Tables Vol C Tables 4.2.6.8 and 6.1.1.4'
S S 0.1246 0.1234 'International Tables Vol C Tables 4.2.6.8 and 6.1.1.4'

loop_
_geom_angle_atom_site_label_1
_geom_angle_atom_site_label_2
_geom_angle_atom_site_label_3
_geom_angle
_geom_angle_site_symmetry_1
_geom_angle_site_symmetry_3
_geom_angle_publ_flag
N1 C1 N2 116.68(19) . . ?
N1 C1 S1 121.13(17) . . ?
N2 C1 S1 122.19(17) . . ?
C3 C2 C7 122.6(2) . . ?
C3 C2 N1 119.3(2) . . ?
C7 C2 N1 117.9(2) . . ?
C2 C3 C4 117.4(3) . . ?
C2 C3 C8 121.5(2) . . ?
C4 C3 C8 121.1(2) . . ?
C5 C4 C3 121.7(3) . . ?
C5 C4 H4 119.1 . . ?
C3 C4 H4 119.1 . . ?
C4 C5 C6 120.7(2) . . ?
C4 C5 H5 119.7 . . ?
C6 C5 H5 119.7 . . ?
C7 C6 C5 119.6(3) . . ?
C7 C6 H6 120.2 . . ?
C5 C6 H6 120.2 . . ?
C6 C7 C2 118.0(2) . . ?
C6 C7 C11 120.4(2) . . ?
C2 C7 C11 121.6(2) . . ?
C3 C8 C10 109.1(3) . . ?
C3 C8 C9 112.0(3) . . ?
C10 C8 C9 112.1(3) . . ?
C3 C8 H8 107.8 . . ?
C10 C8 H8 107.8 . . ?
C9 C8 H8 107.8 . . ?
C8 C9 H9A 109.5 . . ?
C8 C9 H9B 109.5 . . ?
H9A C9 H9B 109.5 . . ?
C8 C9 H9C 109.5 . . ?
H9A C9 H9C 109.5 . . ?
H9B C9 H9C 109.5 . . ?
C8 C10 H10A 109.5 . . ?
C8 C10 H10B 109.5 . . ?
H10A C10 H10B 109.5 . . ?
C8 C10 H10C 109.5 . . ?
H10A C10 H10C 109.5 . . ?
H10B C10 H10C 109.5 . . ?
C7 C11 C12 110.2(2) . . ?
C7 C11 C13 112.3(2) . . ?
C12 C11 C13 110.8(2) . . ?
C7 C11 H11 107.8 . . ?
C12 C11 H11 107.8 . . ?
C13 C11 H11 107.8 . . ?
C11 C12 H12A 109.5 . . ?
C11 C12 H12B 109.5 . . ?
H12A C12 H12B 109.5 . . ?
C11 C12 H12C 109.5 . . ?
H12A C12 H12C 109.5 . . ?
H12B C12 H12C 109.5 . . ?
C11 C13 H13A 109.5 . . ?
C11 C13 H13B 109.5 . . ?
H13A C13 H13B 109.5 . . ?
C11 C13 H13C 109.5 . . ?
H13A C13 H13C 109.5 . . ?
H13B C13 H13C 109.5 . . ?
C15 C14 C19 122.4(2) . . ?
C15 C14 N2 119.1(2) . . ?
C19 C14 N2 118.4(2) . . ?
C14 C15 C16 118.6(3) . . ?
C14 C15 C20 123.1(2) . . ?
C16 C15 C20 118.3(3) . . ?
C15 C16 C17 120.2(3) . . ?
C15 C16 H16 119.9 . . ?
C17 C16 H16 119.9 . . ?
C18 C17 C16 120.1(2) . . ?
C18 C17 H17 120.0 . . ?
C16 C17 H17 120.0 . . ?
C17 C18 C19 121.2(3) . . ?
C17 C18 H18 119.4 . . ?
C19 C18 H18 119.4 . . ?
C18 C19 C14 117.6(2) . . ?
C18 C19 C23 119.4(2) . . ?
C14 C19 C23 122.9(2) . . ?
C21 C20 C15 112.6(3) . . ?
C21 C20 C22 110.8(3) . . ?
C15 C20 C22 112.1(3) . . ?
C21 C20 H20 107.0 . . ?
C15 C20 H20 107.0 . . ?
C22 C20 H20 107.0 . . ?
C20 C21 H21A 109.5 . . ?
C20 C21 H21B 109.5 . . ?
H21A C21 H21B 109.5 . . ?
C20 C21 H21C 109.5 . . ?
H21A C21 H21C 109.5 . . ?
H21B C21 H21C 109.5 . . ?
C20 C22 H22A 109.5 . . ?
C20 C22 H22B 109.5 . . ?
H22A C22 H22B 109.5 . . ?
C20 C22 H22C 109.5 . . ?
H22A C22 H22C 109.5 . . ?
H22B C22 H22C 109.5 . . ?
C24 C23 C25 110.0(2) . . ?
C24 C23 C19 110.9(2) . . ?
C25 C23 C19 114.0(2) . . ?
C24 C23 H23 107.2 . . ?
C25 C23 H23 107.2 . . ?
C19 C23 H23 107.2 . . ?
C23 C24 H24A 109.5 . . ?
C23 C24 H24B 109.5 . . ?
H24A C24 H24B 109.5 . . ?
C23 C24 H24C 109.5 . . ?
H24A C24 H24C 109.5 . . ?
H24B C24 H24C 109.5 . . ?
C23 C25 H25A 109.5 . . ?
C23 C25 H25B 109.5 . . ?
H25A C25 H25B 109.5 . . ?
C23 C25 H25C 109.5 . . ?
H25A C25 H25C 109.5 . . ?
H25B C25 H25C 109.5 . . ?
C1 N1 C2 125.05(19) . . ?
C1 N2 C14 122.72(18) . . ?

loop_
_geom_bond_atom_site_label_1
_geom_bond_atom_site_label_2
_geom_bond_distance
_geom_bond_site_symmetry_2
_geom_bond_publ_flag
C1 N1 1.349(3) . ?
C1 N2 1.355(3) . ?
C1 S1 1.683(2) . ?
C2 C3 1.395(3) . ?
C2 C7 1.413(4) . ?
C2 N1 1.443(3) . ?
C3 C4 1.397(4) . ?
C3 C8 1.518(4) . ?
C4 C5 1.372(5) . ?
C4 H4 0.9500 . ?
C5 C6 1.407(4) . ?
C5 H5 0.9500 . ?
C6 C7 1.403(3) . ?
C6 H6 0.9500 . ?
C7 C11 1.504(4) . ?
C8 C10 1.527(5) . ?
C8 C9 1.548(4) . ?
C8 H8 1.0000 . ?
C9 H9A 0.9800 . ?
C9 H9B 0.9800 . ?
C9 H9C 0.9800 . ?
C10 H10A 0.9800 . ?
C10 H10B 0.9800 . ?
C10 H10C 0.9800 . ?
C11 C12 1.517(4) . ?
C11 C13 1.537(4) . ?
C11 H11 1.0000 . ?
C12 H12A 0.9800 . ?
C12 H12B 0.9800 . ?
C12 H12C 0.9800 . ?
C13 H13A 0.9800 . ?
C13 H13B 0.9800 . ?
C13 H13C 0.9800 . ?
C14 C15 1.385(4) . ?
C14 C19 1.402(3) . ?
C14 N2 1.446(3) . ?
C15 C16 1.393(4) . ?
C15 C20 1.513(4) . ?
C16 C17 1.396(4) . ?
C16 H16 0.9500 . ?
C17 C18 1.382(4) . ?
C17 H17 0.9500 . ?
C18 C19 1.392(4) . ?
C18 H18 0.9500 . ?
C19 C23 1.525(4) . ?
C20 C21 1.508(4) . ?
C20 C22 1.523(5) . ?
C20 H20 1.0000 . ?
C21 H21A 0.9800 . ?
C21 H21B 0.9800 . ?
C21 H21C 0.9800 . ?
C22 H22A 0.9800 . ?
C22 H22B 0.9800 . ?
C22 H22C 0.9800 . ?
C23 C24 1.500(4) . ?
C23 C25 1.526(4) . ?
C23 H23 1.0000 . ?
C24 H24A 0.9800 . ?
C24 H24B 0.9800 . ?
C24 H24C 0.9800 . ?
C25 H25A 0.9800 . ?
C25 H25B 0.9800 . ?
C25 H25C 0.9800 . ?

loop_
_geom_torsion_atom_site_label_1
_geom_torsion_atom_site_label_2
_geom_torsion_atom_site_label_3
_geom_torsion_atom_site_label_4
_geom_torsion
_geom_torsion_site_symmetry_1
_geom_torsion_site_symmetry_2
_geom_torsion_site_symmetry_3
_geom_torsion_site_symmetry_4
_geom_torsion_publ_flag
C7 C2 C3 C4 0.4(4) . . . . ?
N1 C2 C3 C4 -175.4(2) . . . . ?
C7 C2 C3 C8 177.1(2) . . . . ?
N1 C2 C3 C8 1.3(4) . . . . ?
C2 C3 C4 C5 0.9(4) . . . . ?
C8 C3 C4 C5 -175.8(3) . . . . ?
C3 C4 C5 C6 -1.4(5) . . . . ?
C4 C5 C6 C7 0.5(4) . . . . ?
C5 C6 C7 C2 0.7(4) . . . . ?
C5 C6 C7 C11 178.2(3) . . . . ?
C3 C2 C7 C6 -1.2(4) . . . . ?
N1 C2 C7 C6 174.6(2) . . . . ?
C3 C2 C7 C11 -178.7(2) . . . . ?
N1 C2 C7 C11 -2.8(3) . . . . ?
C2 C3 C8 C10 -99.9(3) . . . . ?
C4 C3 C8 C10 76.7(4) . . . . ?
C2 C3 C8 C9 135.4(3) . . . . ?
C4 C3 C8 C9 -48.1(4) . . . . ?
C6 C7 C11 C12 -84.2(3) . . . . ?
C2 C7 C11 C12 93.2(3) . . . . ?
C6 C7 C11 C13 39.9(3) . . . . ?
C2 C7 C11 C13 -142.8(3) . . . . ?
C19 C14 C15 C16 -1.0(4) . . . . ?
N2 C14 C15 C16 178.7(2) . . . . ?
C19 C14 C15 C20 178.7(2) . . . . ?
N2 C14 C15 C20 -1.6(4) . . . . ?
C14 C15 C16 C17 0.0(4) . . . . ?
C20 C15 C16 C17 -179.8(3) . . . . ?
C15 C16 C17 C18 0.8(4) . . . . ?
C16 C17 C18 C19 -0.5(4) . . . . ?
C17 C18 C19 C14 -0.5(4) . . . . ?
C17 C18 C19 C23 176.7(2) . . . . ?
C15 C14 C19 C18 1.3(3) . . . . ?
N2 C14 C19 C18 -178.4(2) . . . . ?
C15 C14 C19 C23 -175.8(2) . . . . ?
N2 C14 C19 C23 4.5(3) . . . . ?
C14 C15 C20 C21 121.5(3) . . . . ?
C16 C15 C20 C21 -58.8(4) . . . . ?
C14 C15 C20 C22 -112.8(3) . . . . ?
C16 C15 C20 C22 66.9(4) . . . . ?
C18 C19 C23 C24 -84.9(3) . . . . ?
C14 C19 C23 C24 92.2(3) . . . . ?
C18 C19 C23 C25 40.0(3) . . . . ?
C14 C19 C23 C25 -143.0(3) . . . . ?
N2 C1 N1 C2 -1.0(3) . . . . ?
S1 C1 N1 C2 179.11(17) . . . . ?
C3 C2 N1 C1 -92.9(3) . . . . ?
C7 C2 N1 C1 91.1(3) . . . . ?
N1 C1 N2 C14 177.4(2) . . . . ?
S1 C1 N2 C14 -2.7(3) . . . . ?
C15 C14 N2 C1 -91.6(3) . . . . ?
C19 C14 N2 C1 88.2(3) . . . . ?

loop_
_cod_related_entry_id
_cod_related_entry_database
_cod_related_entry_code
1 ChemSpider 30652658
